data_1519343
loop_
_publ_author_name
'Light, Mark E.'
'Hursthouse, Michael B.'
'Gelbrich, Thomas'
'Horton, Peter N.'
'Coles, Simon J.'
'Cazin, C. S. J.'
'Bedford, R. B.'

_publ_section_title
;
 bis(I(1/4)2-Trifluoroacetato-O,O')-bis(2-((isopropylimino)methyl)phenyl-C,N)
 -di-palladium
;
_journal_name_full 'Crystal Structure Report Archive'
_journal_page_first 126
_journal_year 2001
_chemical_formula_sum 'C24 H24 F6 N2 O4 Pd2'
_chemical_formula_weight 731.25
_space_group_IT_number 19
_symmetry_cell_setting orthorhombic
_symmetry_space_group_name_Hall 'P 2ac 2ab'
_symmetry_space_group_name_H-M 'P 21 21 21'
_atom_sites_solution_hydrogens geom
_atom_sites_solution_primary direct
_atom_sites_solution_secondary difmap
_cell_angle_alpha 90.00
_cell_angle_beta 90.00
_cell_angle_gamma 90.00
_cell_formula_units_Z 4
_cell_length_a 11.0425(2)
_cell_length_b 15.4028(3)
_cell_length_c 16.0274(4)
_cell_measurement_reflns_used 12826
_cell_measurement_temperature 150(2)
_cell_measurement_theta_max 27.48
_cell_measurement_theta_min 2.91
_cell_volume 2726.03(10)
_computing_cell_refinement 'DENZO (Otwinowski & Minor, 1997) & COLLECT (Hooft, 1998)'
_computing_data_collection 'COLLECT (Hooft, 1998)'
_computing_data_reduction 'DENZO (Otwinowski & Minor, 1997) & COLLECT (Hooft, 1998)'
_computing_structure_refinement 'SHELXL-97 (Sheldrick, 1997)'
_computing_structure_solution 'SHELXS-97 (Sheldrick, 1990)'
_diffrn_ambient_temperature 150(2)
_diffrn_detector_area_resol_mean 9.091
_diffrn_measured_fraction_theta_full 0.996
_diffrn_measured_fraction_theta_max 0.996
_diffrn_measurement_device_type 'Bruker-Nonius KappaCCD'
_diffrn_measurement_method '\F & \w scans'
_diffrn_radiation_monochromator graphite
_diffrn_radiation_source 'Bruker-Nonius FR591 rotating anode'
_diffrn_radiation_type MoK\a
_diffrn_radiation_wavelength 0.71073
_diffrn_reflns_av_R_equivalents 0.0557
_diffrn_reflns_av_sigmaI/netI 0.0476
_diffrn_reflns_limit_h_max 13
_diffrn_reflns_limit_h_min -13
_diffrn_reflns_limit_k_max 18
_diffrn_reflns_limit_k_min -16
_diffrn_reflns_limit_l_max 19
_diffrn_reflns_limit_l_min -19
_diffrn_reflns_number 15811
_diffrn_reflns_theta_full 25.50
_diffrn_reflns_theta_max 25.50
_diffrn_reflns_theta_min 2.93
_exptl_absorpt_coefficient_mu 1.392
_exptl_absorpt_correction_T_max 0.8733
_exptl_absorpt_correction_T_min 0.7681
_exptl_absorpt_correction_type multi-scan
_exptl_absorpt_process_details 'SORTAV (Blessing, 1997)'
_exptl_crystal_colour yellow
_exptl_crystal_density_diffrn 1.782
_exptl_crystal_density_method 'not measured'
_exptl_crystal_description Block
_exptl_crystal_F_000 1440
_exptl_crystal_size_max 0.20
_exptl_crystal_size_mid 0.15
_exptl_crystal_size_min 0.10
_refine_diff_density_max 0.673
_refine_diff_density_min -0.526
_refine_diff_density_rms 0.079
_refine_ls_abs_structure_details 'Flack H D (1983), Acta Cryst. A39, 876-881'
_refine_ls_abs_structure_Flack -0.01(3)
_refine_ls_extinction_coef 0.0009(3)
_refine_ls_extinction_expression Fc^*^=kFc[1+0.001xFc^2^\l^3^/sin(2\q)]^-1/4^
_refine_ls_extinction_method SHELXL
_refine_ls_goodness_of_fit_ref 1.053
_refine_ls_hydrogen_treatment constr
_refine_ls_matrix_type full
_refine_ls_number_parameters 380
_refine_ls_number_reflns 5039
_refine_ls_number_restraints 24
_refine_ls_restrained_S_all 1.099
_refine_ls_R_factor_all 0.0343
_refine_ls_R_factor_gt 0.0296
_refine_ls_shift/su_max 0.027
_refine_ls_shift/su_mean 0.001
_refine_ls_structure_factor_coef Fsqd
_refine_ls_weighting_details 'calc w=1/[\s^2^(Fo^2^)+(0.0352P)^2^+0.0000P] where P=(Fo^2^+2Fc^2^)/3'
_refine_ls_weighting_scheme calc
_refine_ls_wR_factor_gt 0.0671
_refine_ls_wR_factor_ref 0.0688
_reflns_number_gt 4674
_reflns_number_total 5039
_reflns_threshold_expression >2sigma(I)
_cod_data_source_file eCrystal-126.cif
_cod_data_source_block 01src192
_cod_depositor_comments
;
Citation :
Light, Mark E. and Hursthouse, Michael B. and Gelbrich, Thomas and 
Horton, Peter N. and Coles, Simon J. and Cazin, C. S. J. and 
Bedford, R. B. (2001) 
University of Southampton, Crystal Structure Report Archive. 
(doi:10.5258/ecrystals/126)

More at:
http://ecrystals.chem.soton.ac.uk/126/

The following automatic conversions were performed:

'_symmetry_cell_setting' value 'Orthorhombic' changed to
'orthorhombic' according to the built-in table from CIF Core
dictionary named 'cif_core.dic' version 2.4.1 from 2010-06-29.

Automatic conversion script
Id: cif_fix_values 3105 2015-03-04 15:46:00Z robertas 
;
_cod_original_sg_symbol_H-M P2(1)2(1)2(1)
_cod_database_code 1519343

loop_
_symmetry_equiv_pos_as_xyz
'x, y, z'
'x+1/2, -y+1/2, -z'
'-x, y+1/2, -z+1/2'
'-x+1/2, -y, z+1/2'

loop_
_atom_site_label
_atom_site_type_symbol
_atom_site_fract_x
_atom_site_fract_y
_atom_site_fract_z
_atom_site_U_iso_or_equiv
_atom_site_adp_type
_atom_site_occupancy
_atom_site_symmetry_multiplicity
_atom_site_calc_flag
_atom_site_refinement_flags
_atom_site_disorder_assembly
_atom_site_disorder_group
Pd1 Pd 0.19090(3) 0.05260(2) 0.20412(2) 0.02608(11) Uani 1 1 d . . .
Pd2 Pd 0.07147(3) 0.15301(2) 0.07510(2) 0.02468(10) Uani 1 1 d . . .
N1' N 0.3248(3) 0.1382(2) 0.2286(2) 0.0303(8) Uani 1 1 d . . .
N1 N 0.1933(3) 0.1540(2) -0.0174(2) 0.0263(7) Uani 1 1 d . . .
O1 O -0.0598(3) 0.16634(19) 0.16563(18) 0.0312(7) Uani 1 1 d . . .
O2 O 0.0457(2) 0.1157(2) 0.27622(19) 0.0324(7) Uani 1 1 d . . .
O1' O 0.0664(3) -0.04210(19) 0.17293(18) 0.0319(7) Uani 1 1 d . . .
O2' O 0.0049(2) 0.0216(2) 0.0530(2) 0.0318(7) Uani 1 1 d . . .
F1 F -0.2473(2) 0.1204(2) 0.2750(2) 0.0612(9) Uani 1 1 d . . .
F2 F -0.1881(3) 0.25189(19) 0.28504(19) 0.0577(8) Uani 1 1 d . . .
F3 F -0.1352(3) 0.1591(2) 0.37568(18) 0.0587(9) Uani 1 1 d . . .
F1' F -0.0700(7) -0.1374(5) 0.0069(3) 0.081(2) Uani 0.63 1 d PDU A 1
F2' F -0.1877(4) -0.0937(4) 0.1052(5) 0.0767(18) Uani 0.63 1 d PDU A 1
F3' F -0.0538(5) -0.1835(3) 0.1325(4) 0.0549(13) Uani 0.63 1 d PDU A 1
F1" F -0.0013(10) -0.1829(7) 0.0706(10) 0.105(4) Uiso 0.37 1 d PD A 2
F2" F -0.1494(14) -0.1336(11) 0.1460(8) 0.132(6) Uiso 0.37 1 d PD A 2
F3" F -0.1314(9) -0.1145(7) 0.0167(6) 0.062(3) Uiso 0.37 1 d PD A 2
C1 C -0.0438(3) 0.1473(3) 0.2411(3) 0.0258(9) Uani 1 1 d . . .
C2 C -0.1542(4) 0.1701(3) 0.2956(3) 0.0340(11) Uani 1 1 d . . .
C1' C 0.0078(4) -0.0371(3) 0.1057(3) 0.0291(10) Uani 1 1 d . A .
C2' C -0.0728(4) -0.1145(3) 0.0868(3) 0.0403(11) Uani 1 1 d D . .
C10 C 0.3211(4) -0.0024(3) 0.1395(3) 0.0322(10) Uani 1 1 d . . .
C11 C 0.4291(4) 0.0470(3) 0.1382(3) 0.0359(10) Uani 1 1 d . . .
C12 C 0.5290(4) 0.0201(4) 0.0924(4) 0.0492(15) Uani 1 1 d . . .
H12 H 0.6007 0.0542 0.0918 0.065(17) Uiso 1 1 calc R . .
C13 C 0.5238(4) -0.0563(4) 0.0477(3) 0.0473(13) Uani 1 1 d . . .
H13 H 0.5920 -0.0752 0.0164 0.050(15) Uiso 1 1 calc R . .
C14 C 0.4190(5) -0.1054(3) 0.0486(3) 0.0449(13) Uani 1 1 d . . .
H14 H 0.4152 -0.1578 0.0174 0.031(12) Uiso 1 1 calc R . .
C15 C 0.3180(4) -0.0786(3) 0.0953(3) 0.0400(12) Uani 1 1 d . . .
H15 H 0.2471 -0.1135 0.0962 0.09(2) Uiso 1 1 calc R . .
C16 C 0.4235(4) 0.1246(3) 0.1891(3) 0.0340(10) Uani 1 1 d . . .
H16 H 0.4900 0.1635 0.1930 0.025(11) Uiso 1 1 calc R . .
C17 C 0.3093(4) 0.2124(3) 0.2864(3) 0.0358(11) Uani 1 1 d . . .
H17 H 0.2262 0.2361 0.2767 0.026(12) Uiso 1 1 calc R . .
C18 C 0.3123(5) 0.1791(3) 0.3746(3) 0.0480(13) Uani 1 1 d . . .
H18A H 0.2533 0.1320 0.3808 0.050(16) Uiso 1 1 calc R . .
H18B H 0.2920 0.2263 0.4131 0.057(16) Uiso 1 1 calc R . .
H18C H 0.3936 0.1572 0.3873 0.053(15) Uiso 1 1 calc R . .
C19 C 0.3990(4) 0.2871(4) 0.2702(4) 0.0517(15) Uani 1 1 d . . .
H19A H 0.3910 0.3069 0.2124 0.043(15) Uiso 1 1 calc R . .
H19B H 0.4819 0.2666 0.2798 0.032(12) Uiso 1 1 calc R . .
H19C H 0.3813 0.3353 0.3082 0.042(14) Uiso 1 1 calc R . .
C20 C 0.1322(4) 0.2716(3) 0.0899(3) 0.0273(10) Uani 1 1 d . . .
C21 C 0.2241(4) 0.2939(3) 0.0321(3) 0.0302(10) Uani 1 1 d . . .
C22 C 0.2780(4) 0.3743(3) 0.0335(3) 0.0391(12) Uani 1 1 d . . .
H22 H 0.3380 0.3886 -0.0067 0.033(12) Uiso 1 1 calc R . .
C23 C 0.2453(4) 0.4346(3) 0.0934(3) 0.0397(12) Uani 1 1 d . . .
H23 H 0.2821 0.4903 0.0942 0.08(2) Uiso 1 1 calc R . .
C24 C 0.1580(4) 0.4130(3) 0.1525(3) 0.0372(12) Uani 1 1 d . . .
H24 H 0.1361 0.4537 0.1944 0.017(10) Uiso 1 1 calc R . .
C25 C 0.1018(4) 0.3306(3) 0.1501(3) 0.0332(11) Uani 1 1 d . . .
H25 H 0.0424 0.3161 0.1907 0.020(11) Uiso 1 1 calc R . .
C26 C 0.2539(4) 0.2245(3) -0.0250(3) 0.0332(11) Uani 1 1 d . . .
H26 H 0.3154 0.2308 -0.0660 0.030(11) Uiso 1 1 calc R . .
C27 C 0.2102(4) 0.0774(3) -0.0722(3) 0.0309(10) Uani 1 1 d . . .
H27 H 0.2005 0.0242 -0.0372 0.026(11) Uiso 1 1 calc R . .
C28 C 0.3344(4) 0.0740(3) -0.1123(3) 0.0384(12) Uani 1 1 d . . .
H28A H 0.3967 0.0740 -0.0688 0.045(14) Uiso 1 1 calc R . .
H28B H 0.3452 0.1249 -0.1483 0.09(2) Uiso 1 1 calc R . .
H28C H 0.3414 0.0211 -0.1458 0.050(15) Uiso 1 1 calc R . .
C29 C 0.1091(4) 0.0776(4) -0.1376(3) 0.0402(12) Uani 1 1 d . . .
H29A H 0.0303 0.0799 -0.1095 0.016(10) Uiso 1 1 calc R . .
H29B H 0.1141 0.0246 -0.1712 0.13(3) Uiso 1 1 calc R . .
H29C H 0.1181 0.1284 -0.1739 0.052(16) Uiso 1 1 calc R . .

loop_
_atom_site_aniso_label
_atom_site_aniso_U_11
_atom_site_aniso_U_22
_atom_site_aniso_U_33
_atom_site_aniso_U_23
_atom_site_aniso_U_13
_atom_site_aniso_U_12
Pd1 0.02613(17) 0.02853(19) 0.02357(18) 0.00263(15) -0.00091(13) 0.00223(14)
Pd2 0.02714(17) 0.02493(18) 0.02197(18) 0.00409(14) 0.00164(13) 0.00050(13)
N1' 0.0308(19) 0.031(2) 0.029(2) 0.0005(17) -0.0023(16) 0.0023(16)
N1 0.0307(17) 0.0257(19) 0.0226(18) 0.0039(16) 0.0003(15) 0.0015(18)
O1 0.0307(15) 0.0344(19) 0.0285(17) 0.0061(14) 0.0023(13) 0.0042(14)
O2 0.0317(17) 0.0352(18) 0.0302(18) 0.0062(14) 0.0010(13) 0.0051(13)
O1' 0.0346(16) 0.0290(17) 0.0322(17) 0.0053(13) -0.0040(14) 0.0015(15)
O2' 0.0335(16) 0.0308(19) 0.0310(19) 0.0020(15) -0.0049(13) -0.0015(12)
F1 0.0327(15) 0.074(2) 0.077(2) -0.0066(19) 0.0177(15) -0.0085(15)
F2 0.072(2) 0.0387(17) 0.062(2) 0.0100(16) 0.0258(17) 0.0225(16)
F3 0.0621(18) 0.084(3) 0.0299(17) 0.0130(18) 0.0190(13) 0.0198(19)
F1' 0.118(5) 0.076(4) 0.048(3) -0.022(3) 0.025(3) -0.054(4)
F2' 0.024(2) 0.051(3) 0.155(5) 0.002(3) -0.009(3) -0.014(2)
F3' 0.070(3) 0.029(2) 0.066(3) 0.025(2) -0.029(2) -0.022(2)
C1 0.032(2) 0.020(2) 0.026(2) 0.005(2) 0.0001(18) -0.0041(19)
C2 0.035(2) 0.035(3) 0.031(3) 0.008(2) 0.009(2) 0.0027(19)
C1' 0.032(2) 0.025(3) 0.030(3) 0.006(2) 0.0045(19) 0.0012(17)
C2' 0.045(3) 0.040(3) 0.035(3) 0.001(2) -0.001(2) -0.008(2)
C10 0.036(2) 0.035(3) 0.025(2) 0.005(2) -0.005(2) 0.008(2)
C11 0.031(2) 0.042(3) 0.035(3) 0.000(2) 0.004(2) 0.004(2)
C12 0.038(3) 0.065(4) 0.044(3) -0.007(3) 0.006(2) 0.002(2)
C13 0.045(3) 0.061(4) 0.036(3) -0.006(3) 0.012(2) 0.017(3)
C14 0.059(3) 0.041(3) 0.035(3) -0.004(2) -0.006(2) 0.020(3)
C15 0.036(3) 0.038(3) 0.046(3) -0.001(2) -0.005(2) 0.005(2)
C16 0.032(2) 0.037(3) 0.032(3) 0.001(2) 0.002(2) -0.0038(19)
C17 0.034(2) 0.035(3) 0.038(3) -0.005(2) 0.000(2) 0.0013(19)
C18 0.057(3) 0.046(3) 0.041(3) -0.009(3) 0.001(3) 0.004(3)
C19 0.043(3) 0.040(3) 0.072(5) -0.007(3) 0.002(3) -0.003(2)
C20 0.029(2) 0.024(2) 0.028(3) 0.007(2) -0.0015(18) 0.0022(17)
C21 0.031(2) 0.027(3) 0.033(3) 0.005(2) 0.0059(19) 0.0036(17)
C22 0.037(3) 0.032(3) 0.048(3) 0.007(2) 0.005(2) -0.0026(19)
C23 0.043(3) 0.028(3) 0.048(3) 0.001(2) 0.004(2) -0.002(2)
C24 0.034(3) 0.031(3) 0.046(3) -0.007(2) 0.002(2) 0.0059(19)
C25 0.028(2) 0.037(3) 0.035(3) 0.002(2) 0.0027(19) 0.0007(18)
C26 0.034(2) 0.034(3) 0.032(3) 0.003(2) 0.007(2) 0.008(2)
C27 0.035(2) 0.032(3) 0.026(2) -0.004(2) 0.006(2) 0.0059(18)
C28 0.040(3) 0.038(3) 0.036(3) -0.011(2) 0.003(2) 0.003(2)
C29 0.039(3) 0.051(3) 0.031(3) -0.010(3) -0.001(2) 0.009(2)

loop_
_atom_type_symbol
_atom_type_description
_atom_type_scat_dispersion_real
_atom_type_scat_dispersion_imag
_atom_type_scat_source
C C 0.0033 0.0016 'International Tables Vol C Tables 4.2.6.8 and 6.1.1.4'
H H 0.0000 0.0000 'International Tables Vol C Tables 4.2.6.8 and 6.1.1.4'
N N 0.0061 0.0033 'International Tables Vol C Tables 4.2.6.8 and 6.1.1.4'
O O 0.0106 0.0060 'International Tables Vol C Tables 4.2.6.8 and 6.1.1.4'
F F 0.0171 0.0103 'International Tables Vol C Tables 4.2.6.8 and 6.1.1.4'
Pd Pd -0.9988 1.0072 'International Tables Vol C Tables 4.2.6.8 and 6.1.1.4'

loop_
_geom_angle_atom_site_label_1
_geom_angle_atom_site_label_2
_geom_angle_atom_site_label_3
_geom_angle
_geom_angle_site_symmetry_1
_geom_angle_site_symmetry_3
C10 Pd1 N1' 81.24(17) . .
C10 Pd1 O1' 93.16(16) . .
N1' Pd1 O1' 174.38(13) . .
C10 Pd1 O2 179.35(17) . .
N1' Pd1 O2 98.23(13) . .
O1' Pd1 O2 87.38(12) . .
C10 Pd1 Pd2 100.78(13) . .
N1' Pd1 Pd2 97.09(10) . .
O1' Pd1 Pd2 84.34(8) . .
O2 Pd1 Pd2 78.92(8) . .
C20 Pd2 N1 81.55(17) . .
C20 Pd2 O1 93.58(15) . .
N1 Pd2 O1 173.27(13) . .
C20 Pd2 O2' 177.59(16) . .
N1 Pd2 O2' 96.47(13) . .
O1 Pd2 O2' 88.28(12) . .
C20 Pd2 Pd1 104.78(12) . .
N1 Pd2 Pd1 103.10(10) . .
O1 Pd2 Pd1 82.58(8) . .
O2' Pd2 Pd1 76.96(8) . .
C16 N1' C17 122.3(4) . .
C16 N1' Pd1 114.9(3) . .
C17 N1' Pd1 122.7(3) . .
C26 N1 C27 123.5(4) . .
C26 N1 Pd2 115.3(3) . .
C27 N1 Pd2 121.2(3) . .
C1 O1 Pd2 123.7(3) . .
C1 O2 Pd1 121.1(3) . .
C1' O1' Pd1 120.4(3) . .
C1' O2' Pd2 123.9(3) . .
O2 C1 O1 129.9(4) . .
O2 C1 C2 117.7(4) . .
O1 C1 C2 112.4(3) . .
F3 C2 F1 107.0(4) . .
F3 C2 F2 107.0(4) . .
F1 C2 F2 107.4(4) . .
F3 C2 C1 113.5(3) . .
F1 C2 C1 110.0(4) . .
F2 C2 C1 111.6(4) . .
O2' C1' O1' 129.9(4) . .
O2' C1' C2' 114.9(4) . .
O1' C1' C2' 115.1(4) . .
F3" C2' F2" 107.9(9) . .
F3" C2' F3' 124.5(7) . .
F2" C2' F3' 60.9(8) . .
F3" C2' F1' 34.6(5) . .
F2" C2' F1' 131.1(9) . .
F3' C2' F1' 108.7(5) . .
F3" C2' F2' 73.7(6) . .
F2" C2' F2' 44.0(7) . .
F3' C2' F2' 102.9(5) . .
F1' C2' F2' 107.4(6) . .
F3" C2' F1" 97.2(8) . .
F2" C2' F1" 110.2(10) . .
F3' C2' F1" 51.4(7) . .
F1' C2' F1" 65.9(7) . .
F2' C2' F1" 141.9(7) . .
F3" C2' C1' 117.8(6) . .
F2" C2' C1' 114.3(8) . .
F3' C2' C1' 115.5(4) . .
F1' C2' C1' 112.8(4) . .
F2' C2' C1' 108.8(4) . .
F1" C2' C1' 108.0(6) . .
C15 C10 C11 118.2(4) . .
C15 C10 Pd1 128.5(4) . .
C11 C10 Pd1 113.2(3) . .
C12 C11 C10 121.1(5) . .
C12 C11 C16 125.4(4) . .
C10 C11 C16 113.5(4) . .
C13 C12 C11 119.8(5) . .
C13 C12 H12 120.1 . .
C11 C12 H12 120.1 . .
C12 C13 C14 119.7(4) . .
C12 C13 H13 120.1 . .
C14 C13 H13 120.1 . .
C13 C14 C15 120.6(5) . .
C13 C14 H14 119.7 . .
C15 C14 H14 119.7 . .
C10 C15 C14 120.5(5) . .
C10 C15 H15 119.8 . .
C14 C15 H15 119.8 . .
N1' C16 C11 116.8(4) . .
N1' C16 H16 121.6 . .
C11 C16 H16 121.6 . .
N1' C17 C18 108.8(4) . .
N1' C17 C19 113.4(4) . .
C18 C17 C19 113.5(5) . .
N1' C17 H17 106.9 . .
C18 C17 H17 106.9 . .
C19 C17 H17 106.9 . .
C17 C18 H18A 109.5 . .
C17 C18 H18B 109.5 . .
H18A C18 H18B 109.5 . .
C17 C18 H18C 109.5 . .
H18A C18 H18C 109.5 . .
H18B C18 H18C 109.5 . .
C17 C19 H19A 109.5 . .
C17 C19 H19B 109.5 . .
H19A C19 H19B 109.5 . .
C17 C19 H19C 109.5 . .
H19A C19 H19C 109.5 . .
H19B C19 H19C 109.5 . .
C25 C20 C21 118.4(4) . .
C25 C20 Pd2 128.4(3) . .
C21 C20 Pd2 113.1(3) . .
C22 C21 C20 121.2(4) . .
C22 C21 C26 125.4(4) . .
C20 C21 C26 113.4(4) . .
C21 C22 C23 120.2(5) . .
C21 C22 H22 119.9 . .
C23 C22 H22 119.9 . .
C22 C23 C24 119.6(5) . .
C22 C23 H23 120.2 . .
C24 C23 H23 120.2 . .
C23 C24 C25 120.0(5) . .
C23 C24 H24 120.0 . .
C25 C24 H24 120.0 . .
C20 C25 C24 120.6(4) . .
C20 C25 H25 119.7 . .
C24 C25 H25 119.7 . .
N1 C26 C21 116.6(4) . .
N1 C26 H26 121.7 . .
C21 C26 H26 121.7 . .
N1 C27 C28 113.1(4) . .
N1 C27 C29 108.2(3) . .
C28 C27 C29 111.7(4) . .
N1 C27 H27 107.9 . .
C28 C27 H27 107.9 . .
C29 C27 H27 107.9 . .
C27 C28 H28A 109.5 . .
C27 C28 H28B 109.5 . .
H28A C28 H28B 109.5 . .
C27 C28 H28C 109.5 . .
H28A C28 H28C 109.5 . .
H28B C28 H28C 109.5 . .
C27 C29 H29A 109.5 . .
C27 C29 H29B 109.5 . .
H29A C29 H29B 109.5 . .
C27 C29 H29C 109.5 . .
H29A C29 H29C 109.5 . .
H29B C29 H29C 109.5 . .

loop_
_geom_bond_atom_site_label_1
_geom_bond_atom_site_label_2
_geom_bond_distance
_geom_bond_site_symmetry_2
Pd1 C10 1.964(5) .
Pd1 N1' 2.020(3) .
Pd1 O1' 2.066(3) .
Pd1 O2 2.202(3) .
Pd1 Pd2 2.8996(4) .
Pd2 C20 1.960(4) .
Pd2 N1 2.002(3) .
Pd2 O1 2.061(3) .
Pd2 O2' 2.182(3) .
N1' C16 1.277(5) .
N1' C17 1.481(6) .
N1 C26 1.282(6) .
N1 C27 1.482(6) .
O1 C1 1.257(5) .
O2 C1 1.237(5) .
O1' C1' 1.259(5) .
O2' C1' 1.239(5) .
F1 C2 1.324(5) .
F2 C2 1.326(5) .
F3 C2 1.312(5) .
F1' C2' 1.328(6) .
F2' C2' 1.342(6) .
F3' C2' 1.308(5) .
F1" C2' 1.342(7) .
F2" C2' 1.305(8) .
F3" C2' 1.296(7) .
C1 C2 1.539(6) .
C1' C2' 1.519(6) .
C10 C15 1.372(7) .
C10 C11 1.415(7) .
C11 C12 1.388(7) .
C11 C16 1.449(6) .
C12 C13 1.379(8) .
C12 H12 0.9500 .
C13 C14 1.383(8) .
C13 H13 0.9500 .
C14 C15 1.405(7) .
C14 H14 0.9500 .
C15 H15 0.9500 .
C16 H16 0.9500 .
C17 C18 1.504(7) .
C17 C19 1.540(7) .
C17 H17 1.0000 .
C18 H18A 0.9800 .
C18 H18B 0.9800 .
C18 H18C 0.9800 .
C19 H19A 0.9800 .
C19 H19B 0.9800 .
C19 H19C 0.9800 .
C20 C25 1.367(6) .
C20 C21 1.417(6) .
C21 C22 1.375(7) .
C21 C26 1.445(6) .
C22 C23 1.383(7) .
C22 H22 0.9500 .
C23 C24 1.392(7) .
C23 H23 0.9500 .
C24 C25 1.414(6) .
C24 H24 0.9500 .
C25 H25 0.9500 .
C26 H26 0.9500 .
C27 C28 1.515(6) .
C27 C29 1.531(6) .
C27 H27 1.0000 .
C28 H28A 0.9800 .
C28 H28B 0.9800 .
C28 H28C 0.9800 .
C29 H29A 0.9800 .
C29 H29B 0.9800 .
C29 H29C 0.9800 .
